data_4337889
loop_
_publ_author_name
'Stefa\'nczyk, Olaf'
'Rams, Micha\/l'
'Majcher, Anna M.'
'Mathoni\`ere, Corine'
'Sieklucka, Barbara'

_publ_section_title
;
 Chiral (LH)2L2Cu3 Trinuclear Paramagnetic Nodes in
 Octacyanidometalate-Bridged Helical Chains.
;
_journal_issue 7
_journal_name_full 'Inorganic chemistry'
_journal_page_first 3874
_journal_paper_doi 10.1021/ic500271f
_journal_volume 53
_journal_year 2014
_chemical_compound_source 'synthesis as described'
_chemical_formula_moiety 'C20 H38 Cu3 N16 O4 W, H2 O'
_chemical_formula_sum 'C20 H40 Cu3 N16 O5 W'
_chemical_formula_weight 959.17
_chemical_name_systematic
;
 ?
;
_space_group_IT_number 61
_symmetry_cell_setting orthorhombic
_symmetry_Int_Tables_number 61
_symmetry_space_group_name_Hall '-P 2ac 2ab'
_symmetry_space_group_name_H-M 'P b c a'
_atom_sites_solution_hydrogens geom
_atom_sites_solution_primary direct
_atom_sites_solution_secondary difmap
_audit_creation_date 2013-10-17T15:14:49-00:00
_audit_creation_method 'WinGX routine CIF_UPDATE'
_cell_angle_alpha 90
_cell_angle_beta 90
_cell_angle_gamma 90
_cell_formula_units_Z 8
_cell_length_a 17.2460(2)
_cell_length_b 17.5290(2)
_cell_length_c 20.6140(4)
_cell_measurement_reflns_used 7741
_cell_measurement_temperature 120(2)
_cell_measurement_theta_max 27.485
_cell_measurement_theta_min 0.998
_cell_volume 6231.72(16)
_computing_cell_refinement 'HKL Scalepack (Otwinowski & Minor 1997)'
_computing_data_collection 'Collect (Bruker AXS BV, 1997-2004)'
_computing_data_reduction 'HKL Denzo and Scalepack (Otwinowski & Minor 1997)'
_computing_structure_refinement 'SHELXL-97 (Sheldrick, 2008)'
_computing_structure_solution 'SIR97 (Altomare et al, 1997)'
_diffrn_ambient_temperature 120(2)
_diffrn_detector 'CCD plate'
_diffrn_detector_area_resol_mean 9
_diffrn_measured_fraction_theta_full 0.993
_diffrn_measured_fraction_theta_max 0.993
_diffrn_measurement_device '95mm CCD camera on \k-goniostat'
_diffrn_measurement_device_type KappaCCD
_diffrn_measurement_method 'CCD rotation images, thick slices'
_diffrn_orient_matrix_type 'by Bruker AXS Collect from scalepack cell'
_diffrn_orient_matrix_UB_11 0.325765E-1
_diffrn_orient_matrix_UB_12 -0.437782E-1
_diffrn_orient_matrix_UB_13 0.149882E-1
_diffrn_orient_matrix_UB_21 -0.35648E-1
_diffrn_orient_matrix_UB_22 -0.78382E-2
_diffrn_orient_matrix_UB_23 0.37676E-1
_diffrn_orient_matrix_UB_31 -0.320972E-1
_diffrn_orient_matrix_UB_32 -0.357266E-1
_diffrn_orient_matrix_UB_33 -0.266319E-1
_diffrn_radiation_monochromator graphite
_diffrn_radiation_probe x-ray
_diffrn_radiation_type MoK\a
_diffrn_radiation_wavelength 0.71069
_diffrn_reflns_av_R_equivalents 0.014
_diffrn_reflns_av_unetI/netI 0.0194
_diffrn_reflns_limit_h_max 22
_diffrn_reflns_limit_h_min -22
_diffrn_reflns_limit_k_max 22
_diffrn_reflns_limit_k_min -22
_diffrn_reflns_limit_l_max 26
_diffrn_reflns_limit_l_min -26
_diffrn_reflns_number 13556
_diffrn_reflns_reduction_process
;
 Scaled and merged with Sortav
 R.H. Blessing, (1987) Cryst. Rev. 1, 3-58
 R.H. Blessing, (1989) J. Appl. Cryst. 22, 396-397
;
_diffrn_reflns_theta_full 27.48
_diffrn_reflns_theta_max 27.48
_diffrn_reflns_theta_min 4.77
_diffrn_source 'Enraf Nonius FR590'
_exptl_absorpt_coefficient_mu 5.760
_exptl_absorpt_correction_T_max 0.562
_exptl_absorpt_correction_T_min 0.329
_exptl_absorpt_correction_type empirical
_exptl_absorpt_process_details scalepack
_exptl_crystal_colour blue
_exptl_crystal_density_diffrn 2.045
_exptl_crystal_density_method 'not measured'
_exptl_crystal_description prism
_exptl_crystal_F_000 3784
_exptl_crystal_size_max 0.20
_exptl_crystal_size_mid 0.20
_exptl_crystal_size_min 0.10
_refine_diff_density_max 1.78
_refine_diff_density_min -1.686
_refine_diff_density_rms 0.127
_refine_ls_extinction_method none
_refine_ls_goodness_of_fit_ref 1.083
_refine_ls_hydrogen_treatment mixed
_refine_ls_matrix_type full
_refine_ls_number_parameters 562
_refine_ls_number_reflns 7101
_refine_ls_number_restraints 0
_refine_ls_restrained_S_all 1.083
_refine_ls_R_factor_all 0.0263
_refine_ls_R_factor_gt 0.0237
_refine_ls_shift/su_max 0.005
_refine_ls_shift/su_mean 0
_refine_ls_structure_factor_coef Fsqd
_refine_ls_weighting_details 'calc w=1/[\s^2^(Fo^2^)+(0.0351P)^2^+8.4796P] where P=(Fo^2^+2Fc^2^)/3'
_refine_ls_weighting_scheme calc
_refine_ls_wR_factor_gt 0.0595
_refine_ls_wR_factor_ref 0.0613
_reflns_number_gt 6563
_reflns_number_total 7101
_reflns_threshold_expression >2\s(I)
_cod_data_source_file ic500271f_si_003.cif
_cod_data_source_block CubdapW
_cod_depositor_comments 'Adding full bibliography for 4337888--4337889.cif.'
_cod_database_code 4337889

loop_
_symmetry_equiv_pos_as_xyz
'x, y, z'
'-x+1/2, -y, z+1/2'
'x+1/2, -y+1/2, -z'
'-x, y+1/2, -z+1/2'
'-x, -y, -z'
'x-1/2, y, -z-1/2'
'-x-1/2, y-1/2, z'
'x, -y-1/2, z-1/2'

loop_
_atom_site_label
_atom_site_type_symbol
_atom_site_fract_x
_atom_site_fract_y
_atom_site_fract_z
_atom_site_U_iso_or_equiv
_atom_site_adp_type
_atom_site_occupancy
_atom_site_symmetry_multiplicity
_atom_site_calc_flag
_atom_site_refinement_flags
W1 W 0.655949(6) 0.727491(6) 0.135504(5) 0.01017(4) Uani 1 1 d .
Cu1 Cu 0.374362(19) 0.637034(18) 0.197494(16) 0.01518(7) Uani 1 1 d .
Cu3 Cu 0.806108(19) 0.962123(19) 0.022475(15) 0.01600(7) Uani 1 1 d .
Cu2 Cu 0.713247(19) 0.868581(18) -0.087215(16) 0.01718(8) Uani 1 1 d .
N6 N 0.64765(14) 0.62057(16) 0.00341(13) 0.0228(5) Uani 1 1 d .
C3 C 0.59298(15) 0.75405(16) 0.22452(13) 0.0155(5) Uani 1 1 d .
C8 C 0.68029(16) 0.63293(15) 0.19995(13) 0.0162(5) Uani 1 1 d .
O5 O 0.49957(15) 0.84037(15) 0.93824(13) 0.0315(5) Uani 1 1 d .
N8 N 0.68926(15) 0.58253(15) 0.23506(13) 0.0257(5) Uani 1 1 d .
C6 C 0.65044(14) 0.65780(16) 0.04939(13) 0.0154(5) Uani 1 1 d .
C24 C 0.7291(2) 0.72175(17) -0.14062(16) 0.0243(7) Uani 1 1 d .
C44 C 0.93273(17) 0.84650(16) 0.01730(14) 0.0200(5) Uani 1 1 d .
N1 N 0.49212(14) 0.62753(14) 0.14175(11) 0.0191(5) Uani 1 1 d .
C5 C 0.57139(16) 0.80887(16) 0.10028(13) 0.0179(5) Uani 1 1 d .
O1 O 0.34582(13) 0.47953(14) 0.31475(11) 0.0265(5) Uani 1 1 d .
C7 C 0.72170(15) 0.81098(15) 0.18802(13) 0.0162(5) Uani 1 1 d .
N2 N 0.73106(15) 0.83572(14) 0.01967(12) 0.0229(5) Uani 1 1 d .
C22 C 0.3738(2) 0.78966(19) 0.1560(2) 0.0337(8) Uani 1 1 d .
O4 O 1.01965(13) 0.93829(12) 0.06642(10) 0.0202(4) Uani 1 1 d .
C4 C 0.77606(16) 0.69502(15) 0.11997(13) 0.0158(5) Uani 1 1 d .
C2 C 0.70491(15) 0.79918(15) 0.06063(12) 0.0145(5) Uani 1 1 d .
C12 C 0.46633(19) 0.53421(19) 0.28810(16) 0.0280(6) Uani 1 1 d .
N41 N 0.86602(16) 0.97016(16) 0.10699(12) 0.0234(5) Uani 1 1 d .
N7 N 0.75788(15) 0.85668(15) 0.21468(12) 0.0235(5) Uani 1 1 d .
N5 N 0.52859(15) 0.85218(16) 0.07855(14) 0.0293(6) Uani 1 1 d .
N4 N 0.83987(14) 0.68000(14) 0.10923(13) 0.0223(5) Uani 1 1 d .
N15 N 0.33318(14) 0.53182(14) 0.18706(12) 0.0172(5) Uani 1 1 d .
N45 N 0.89524(14) 0.90932(14) -0.01931(11) 0.0164(4) Uani 1 1 d .
C33 C 0.69011(16) 1.02142(16) -0.05975(14) 0.0188(5) Uani 1 1 d .
O3 O 0.75345(10) 0.96926(10) -0.06336(9) 0.0151(4) Uani 1 1 d .
O2 O 0.31365(11) 0.67237(11) 0.12149(10) 0.0180(4) Uani 1 1 d .
N35 N 0.71007(15) 1.01305(16) 0.05590(12) 0.0212(5) Uani 1 1 d .
C14 C 0.38460(18) 0.46716(16) 0.20254(14) 0.0206(5) Uani 1 1 d .
N25 N 0.66914(16) 0.76512(14) -0.10425(13) 0.0196(5) Uani 1 1 d .
C43 C 0.96873(16) 0.87551(16) 0.07983(13) 0.0191(5) Uani 1 1 d .
N31 N 0.62252(15) 0.92460(15) -0.12316(14) 0.0205(5) Uani 1 1 d .
N21 N 0.38401(17) 0.74865(16) 0.21788(16) 0.0279(6) Uani 1 1 d .
C42 C 0.90936(18) 0.9020(2) 0.12918(14) 0.0238(6) Uani 1 1 d .
N11 N 0.43098(16) 0.60992(16) 0.28042(12) 0.0230(5) Uani 1 1 d .
C34 C 0.64908(16) 1.01033(18) 0.00529(15) 0.0211(6) Uani 1 1 d .
C32 C 0.63604(18) 1.00773(16) -0.11731(15) 0.0209(5) Uani 1 1 d .
C13 C 0.41086(18) 0.46980(17) 0.27303(14) 0.0222(6) Uani 1 1 d .
C23 C 0.30858(19) 0.75357(16) 0.11729(16) 0.0244(6) Uani 1 1 d .
H23 H 0.3144 0.7688 0.0708 0.029 Uiso 1 1 calc R
N3 N 0.55776(15) 0.76380(15) 0.27177(12) 0.0231(5) Uani 1 1 d .
C1 C 0.54886(16) 0.66157(16) 0.13735(12) 0.0146(5) Uani 1 1 d .
H43 H 0.9992(18) 0.8314(18) 0.0991(15) 0.013(7) Uiso 1 1 d .
H32A H 0.659(2) 1.024(2) -0.155(2) 0.024(9) Uiso 1 1 d .
H45B H 0.926(2) 0.940(2) -0.0291(17) 0.021(9) Uiso 1 1 d .
H34B H 0.6245(19) 0.9584(18) 0.0086(16) 0.013(7) Uiso 1 1 d .
H15B H 0.293(2) 0.531(2) 0.2138(18) 0.021(8) Uiso 1 1 d .
H14B H 0.356(2) 0.417(2) 0.1948(18) 0.023(9) Uiso 1 1 d .
H13 H 0.445(2) 0.421(2) 0.279(2) 0.039(11) Uiso 1 1 d .
H44B H 0.979(2) 0.819(2) -0.0096(18) 0.027(9) Uiso 1 1 d .
H414 H 0.726(2) 0.739(2) -0.188(2) 0.029(10) Uiso 1 1 d .
H35A H 0.725(2) 1.062(3) 0.063(2) 0.036(11) Uiso 1 1 d .
H34A H 0.608(2) 1.050(2) 0.0128(17) 0.023(9) Uiso 1 1 d .
H406 H 0.657(2) 0.743(2) -0.066(2) 0.030(10) Uiso 1 1 d .
H404 H 0.718(2) 0.666(2) -0.1340(17) 0.027(10) Uiso 1 1 d .
H42A H 0.874(2) 0.860(2) 0.1375(16) 0.021(9) Uiso 1 1 d .
H4 H 1.053(2) 0.921(2) 0.0524(19) 0.023(10) Uiso 1 1 d .
H35B H 0.695(2) 0.994(2) 0.089(2) 0.023(9) Uiso 1 1 d .
H44A H 0.891(2) 0.813(2) 0.0281(18) 0.026(9) Uiso 1 1 d .
H42B H 0.934(3) 0.913(2) 0.170(2) 0.043(11) Uiso 1 1 d .
H32B H 0.590(2) 1.039(2) -0.1102(18) 0.024(9) Uiso 1 1 d .
H416 H 0.623(3) 0.768(2) -0.127(2) 0.031(11) Uiso 1 1 d .
H33 H 0.714(2) 1.077(2) -0.0607(18) 0.027(9) Uiso 1 1 d .
H12A H 0.513(2) 0.531(2) 0.2596(18) 0.026(9) Uiso 1 1 d .
H14A H 0.426(3) 0.469(2) 0.174(2) 0.038(11) Uiso 1 1 d .
H45A H 0.874(2) 0.888(2) -0.055(2) 0.029(9) Uiso 1 1 d .
H31A H 0.621(2) 0.913(2) -0.163(2) 0.024(9) Uiso 1 1 d .
H15A H 0.312(3) 0.527(3) 0.145(2) 0.040(11) Uiso 1 1 d .
H11B H 0.399(2) 0.615(2) 0.312(2) 0.032(10) Uiso 1 1 d .
H31B H 0.583(3) 0.912(2) -0.105(2) 0.036(11) Uiso 1 1 d .
H41B H 0.901(3) 1.005(3) 0.098(3) 0.071(17) Uiso 1 1 d .
H304 H 0.314(3) 0.441(3) 0.301(2) 0.043(12) Uiso 1 1 d .
H41A H 0.833(3) 0.986(3) 0.136(2) 0.038(12) Uiso 1 1 d .
H22A H 0.424(3) 0.786(3) 0.133(2) 0.052(14) Uiso 1 1 d .
H12B H 0.482(2) 0.528(2) 0.336(2) 0.039(11) Uiso 1 1 d .
H22B H 0.365(3) 0.841(3) 0.165(2) 0.054(13) Uiso 1 1 d .
H21A H 0.430(3) 0.752(2) 0.235(2) 0.035(11) Uiso 1 1 d .
H11A H 0.465(3) 0.643(3) 0.283(2) 0.042(12) Uiso 1 1 d .
H21B H 0.352(3) 0.762(3) 0.240(3) 0.056(17) Uiso 1 1 d .
H5B H 0.501(3) 0.842(3) 0.976(2) 0.041(12) Uiso 1 1 d .
H5A H 0.455(4) 0.836(3) 0.928(3) 0.072(18) Uiso 1 1 d .

loop_
_atom_site_aniso_label
_atom_site_aniso_U_11
_atom_site_aniso_U_22
_atom_site_aniso_U_33
_atom_site_aniso_U_23
_atom_site_aniso_U_13
_atom_site_aniso_U_12
W1 0.00950(7) 0.01284(7) 0.00818(7) 0.00100(3) 0.00021(3) -0.00008(3)
Cu1 0.01447(16) 0.01564(15) 0.01543(16) -0.00278(11) 0.00047(12) -0.00126(11)
Cu3 0.01685(16) 0.01940(16) 0.01176(15) -0.00146(11) 0.00178(11) -0.00077(12)
Cu2 0.01447(16) 0.01645(16) 0.02063(17) -0.00183(12) -0.00034(12) -0.00151(12)
N6 0.0185(12) 0.0297(13) 0.0201(12) -0.0048(10) 0.0005(9) -0.0003(10)
C3 0.0133(12) 0.0192(12) 0.0138(13) -0.0022(10) 0.0012(9) -0.0027(10)
C8 0.0144(12) 0.0193(13) 0.0149(12) 0.0027(10) 0.0007(10) 0.0004(10)
O5 0.0214(12) 0.0467(14) 0.0265(13) 0.0050(10) -0.0007(10) -0.0086(10)
N8 0.0221(13) 0.0293(13) 0.0258(13) 0.0077(10) 0.0006(10) 0.0030(10)
C6 0.0120(12) 0.0193(13) 0.0150(13) 0.0009(10) 0.0008(9) -0.0005(9)
C24 0.0211(16) 0.0189(15) 0.0329(18) -0.0044(11) -0.0022(12) -0.0024(11)
C44 0.0196(13) 0.0191(13) 0.0212(14) 0.0020(10) -0.0025(11) -0.0010(11)
N1 0.0172(12) 0.0240(12) 0.0159(11) -0.0025(8) 0.0002(9) -0.0011(10)
C5 0.0148(12) 0.0210(13) 0.0181(12) 0.0037(10) 0.0020(10) 0.0007(10)
O1 0.0306(12) 0.0320(12) 0.0168(11) -0.0007(9) 0.0038(8) -0.0052(9)
C7 0.0139(12) 0.0197(12) 0.0150(12) -0.0015(10) 0.0020(9) 0.0002(10)
N2 0.0210(12) 0.0225(12) 0.0251(13) 0.0058(10) 0.0009(10) 0.0022(10)
C22 0.0240(17) 0.0160(14) 0.061(2) -0.0026(15) 0.0020(16) -0.0032(12)
O4 0.0164(10) 0.0231(10) 0.0211(10) -0.0035(8) 0.0026(8) -0.0032(8)
C4 0.0178(13) 0.0162(12) 0.0136(11) 0.0035(10) 0.0007(10) 0.0004(10)
C2 0.0137(12) 0.0182(12) 0.0114(11) 0.0030(9) 0.0019(9) 0.0000(9)
C12 0.0229(15) 0.0355(17) 0.0257(16) -0.0001(13) -0.0067(12) 0.0009(13)
N41 0.0206(12) 0.0336(14) 0.0160(12) -0.0055(10) 0.0009(10) 0.0010(11)
N7 0.0195(12) 0.0293(13) 0.0219(12) -0.0057(10) 0.0037(10) -0.0036(10)
N5 0.0215(13) 0.0336(14) 0.0328(15) 0.0106(11) 0.0027(11) 0.0067(11)
N4 0.0191(13) 0.0239(12) 0.0240(13) 0.0038(10) 0.0016(9) 0.0029(9)
N15 0.0185(11) 0.0187(11) 0.0146(11) 0.0004(9) -0.0013(9) -0.0007(9)
N45 0.0156(11) 0.0196(11) 0.0140(11) -0.0003(9) -0.0002(9) -0.0007(9)
C33 0.0183(13) 0.0186(13) 0.0195(13) 0.0004(10) 0.0017(10) 0.0035(10)
O3 0.0153(9) 0.0162(9) 0.0139(9) 0.0001(7) 0.0006(7) 0.0001(7)
O2 0.0175(10) 0.0143(9) 0.0223(10) 0.0015(7) -0.0012(8) 0.0010(7)
N35 0.0231(13) 0.0248(13) 0.0157(12) -0.0038(10) 0.0056(10) -0.0012(10)
C14 0.0250(14) 0.0196(13) 0.0171(13) -0.0003(10) -0.0008(11) 0.0029(11)
N25 0.0194(12) 0.0209(12) 0.0186(13) 0.0012(9) -0.0027(10) -0.0052(9)
C43 0.0186(13) 0.0220(13) 0.0166(13) 0.0038(10) -0.0018(10) -0.0032(11)
N31 0.0187(13) 0.0235(12) 0.0195(13) 0.0033(10) -0.0038(10) -0.0004(10)
N21 0.0162(12) 0.0230(13) 0.0444(17) -0.0143(12) 0.0006(12) 0.0006(11)
C42 0.0185(14) 0.0368(17) 0.0161(13) 0.0033(11) -0.0001(11) -0.0036(12)
N11 0.0228(13) 0.0300(14) 0.0163(12) -0.0017(10) -0.0006(10) -0.0060(11)
C34 0.0181(13) 0.0253(15) 0.0200(14) -0.0014(11) 0.0016(10) 0.0021(11)
C32 0.0196(13) 0.0205(14) 0.0226(14) 0.0047(11) -0.0019(12) 0.0028(11)
C13 0.0249(15) 0.0259(15) 0.0157(13) 0.0016(10) -0.0036(11) 0.0046(12)
C23 0.0245(16) 0.0163(13) 0.0324(17) 0.0021(13) 0.0066(12) 0.0015(11)
N3 0.0195(12) 0.0323(14) 0.0173(12) -0.0049(9) -0.0003(10) -0.0057(10)
C1 0.0143(13) 0.0182(13) 0.0113(12) -0.0010(9) 0.0007(9) 0.0007(10)

loop_
_atom_type_symbol
_atom_type_description
_atom_type_scat_dispersion_real
_atom_type_scat_dispersion_imag
_atom_type_scat_source
C C 0.0033 0.0016 'International Tables Vol C Tables 4.2.6.8 and 6.1.1.4'
H H 0 0 'International Tables Vol C Tables 4.2.6.8 and 6.1.1.4'
N N 0.0061 0.0033 'International Tables Vol C Tables 4.2.6.8 and 6.1.1.4'
O O 0.0106 0.006 'International Tables Vol C Tables 4.2.6.8 and 6.1.1.4'
Cu Cu 0.3201 1.2651 'International Tables Vol C Tables 4.2.6.8 and 6.1.1.4'
W W -0.849 6.8722 'International Tables Vol C Tables 4.2.6.8 and 6.1.1.4'

loop_
_geom_angle_atom_site_label_1
_geom_angle_atom_site_label_2
_geom_angle_atom_site_label_3
_geom_angle
_geom_angle_site_symmetry_1
_geom_angle_site_symmetry_3
C7 W1 C6 145.61(10) . .
C7 W1 C2 75.95(10) . .
C6 W1 C2 76.05(10) . .
C7 W1 C5 94.35(10) . .
C6 W1 C5 93.87(10) . .
C2 W1 C5 68.94(10) . .
C7 W1 C8 96.33(10) . .
C6 W1 C8 94.58(10) . .
C2 W1 C8 143.82(10) . .
C5 W1 C8 147.20(10) . .
C7 W1 C4 75.46(10) . .
C6 W1 C4 76.83(10) . .
C2 W1 C4 71.01(10) . .
C5 W1 C4 139.95(10) . .
C8 W1 C4 72.84(10) . .
C7 W1 C1 143.25(9) . .
C6 W1 C1 71.14(9) . .
C2 W1 C1 130.67(9) . .
C5 W1 C1 77.55(10) . .
C8 W1 C1 75.38(10) . .
C4 W1 C1 132.22(10) . .
C7 W1 C3 72.13(10) . .
C6 W1 C3 142.27(10) . .
C2 W1 C3 132.11(10) . .
C5 W1 C3 78.83(10) . .
C8 W1 C3 75.16(10) . .
C4 W1 C3 130.87(10) . .
C1 W1 C3 71.14(10) . .
O2 Cu1 N15 90.90(9) . .
O2 Cu1 N21 84.53(11) . .
N15 Cu1 N21 162.97(11) . .
O2 Cu1 N11 173.97(10) . .
N15 Cu1 N11 92.63(11) . .
N21 Cu1 N11 90.69(12) . .
O2 Cu1 N1 95.31(8) . .
N15 Cu1 N1 101.01(10) . .
N21 Cu1 N1 95.76(11) . .
N11 Cu1 N1 88.82(10) . .
N45 Cu3 O3 89.82(9) . .
N45 Cu3 N35 173.92(10) . .
O3 Cu3 N35 84.30(9) . .
N45 Cu3 N41 90.61(10) . .
O3 Cu3 N41 171.66(10) . .
N35 Cu3 N41 95.43(11) . .
O3 Cu2 N31 85.83(9) . .
O3 Cu2 N25 175.40(10) . .
N31 Cu2 N25 94.77(11) . .
O3 Cu2 O2 96.05(8) . 3_565
N31 Cu2 O2 136.47(10) . 3_565
N25 Cu2 O2 86.66(10) . 3_565
O3 Cu2 N2 86.44(8) . .
N31 Cu2 N2 125.85(11) . .
N25 Cu2 N2 89.53(10) . .
O2 Cu2 N2 97.63(9) 3_565 .
N3 C3 W1 175.9(2) . .
N8 C8 W1 176.5(2) . .
N6 C6 W1 179.9(3) . .
N25 C24 C23 108.9(2) . 3_565
N45 C44 C43 111.2(2) . .
C1 N1 Cu1 137.8(2) . .
N5 C5 W1 176.4(2) . .
N7 C7 W1 178.1(2) . .
C2 N2 Cu2 142.2(2) . .
N21 C22 C23 109.9(3) . .
N4 C4 W1 176.8(2) . .
N2 C2 W1 178.2(2) . .
N11 C12 C13 113.0(3) . .
C42 N41 Cu3 117.77(19) . .
C14 N15 Cu1 118.36(18) . .
C44 N45 Cu3 117.50(18) . .
O3 C33 C32 109.0(2) . .
O3 C33 C34 108.6(2) . .
C32 C33 C34 112.2(2) . .
C33 O3 Cu2 108.63(16) . .
C33 O3 Cu3 110.05(16) . .
Cu2 O3 Cu3 109.13(9) . .
C23 O2 Cu1 113.04(18) . .
C23 O2 Cu2 106.42(17) . 3_465
Cu1 O2 Cu2 128.53(10) . 3_465
C34 N35 Cu3 109.28(17) . .
N15 C14 C13 111.2(2) . .
C24 N25 Cu2 106.74(18) . .
O4 C43 C42 107.9(2) . .
O4 C43 C44 110.1(2) . .
C42 C43 C44 113.3(2) . .
C32 N31 Cu2 109.36(18) . .
C22 N21 Cu1 106.5(2) . .
N41 C42 C43 112.4(2) . .
C12 N11 Cu1 120.2(2) . .
N35 C34 C33 106.5(2) . .
N31 C32 C33 108.3(2) . .
O1 C13 C12 106.6(2) . .
O1 C13 C14 110.2(2) . .
C12 C13 C14 114.0(3) . .
O2 C23 C24 108.7(2) . 3_465
O2 C23 C22 109.8(3) . .
C24 C23 C22 112.6(3) 3_465 .
N1 C1 W1 176.4(2) . .

loop_
_geom_bond_atom_site_label_1
_geom_bond_atom_site_label_2
_geom_bond_distance
_geom_bond_site_symmetry_2
W1 C7 2.145(3) .
W1 C6 2.157(3) .
W1 C2 2.162(3) .
W1 C5 2.165(3) .
W1 C8 2.165(3) .
W1 C4 2.172(3) .
W1 C1 2.179(3) .
W1 C3 2.183(3) .
Cu1 O2 1.984(2) .
Cu1 N15 1.988(2) .
Cu1 N21 2.008(3) .
Cu1 N11 2.025(3) .
Cu1 N1 2.339(2) .
Cu3 N45 1.990(2) .
Cu3 O3 1.9928(19) .
Cu3 N35 2.004(3) .
Cu3 N41 2.030(3) .
Cu2 O3 1.9588(18) .
Cu2 N31 1.990(3) .
Cu2 N25 1.998(2) .
Cu2 O2 2.003(2) 3_565
Cu2 N2 2.298(3) .
N6 C6 1.152(4) .
C3 N3 1.160(4) .
C8 N8 1.153(4) .
C24 N25 1.486(4) .
C24 C23 1.516(4) 3_565
C44 N45 1.483(4) .
C44 C43 1.518(4) .
N1 C1 1.150(4) .
C5 N5 1.150(4) .
O1 C13 1.424(4) .
C7 N7 1.155(4) .
N2 C2 1.152(4) .
C22 N21 1.475(5) .
C22 C23 1.517(5) .
O4 C43 1.435(3) .
C4 N4 1.153(4) .
C12 N11 1.469(4) .
C12 C13 1.512(4) .
N41 C42 1.481(4) .
N15 C14 1.474(4) .
C33 O3 1.426(3) .
C33 C32 1.528(4) .
C33 C34 1.528(4) .
O2 C23 1.429(3) .
O2 Cu2 2.003(2) 3_465
N35 C34 1.482(4) .
C14 C13 1.523(4) .
C43 C42 1.516(4) .
N31 C32 1.481(4) .
C23 C24 1.516(4) 3_465
